data_2008819
loop_
_publ_author_name
'Kolf, Stephan'
'Preetz, Wilhelm'

_publ_section_title
;
 <i>trans</i>-Chlorodifluorotris(pyridine-<i>N</i>)osmium(III)
;
_journal_issue 8
_journal_name_full 'Acta Crystallographica Section C'
_journal_page_first 1216
_journal_page_last 1218
_journal_paper_doi 10.1107/S010827019900205X
_journal_volume 55
_journal_year 1999
_chemical_formula_iupac '[Os Cl F2 (C5 H5 N1)3]'
_chemical_formula_moiety 'C15 H15 Cl F2 N3 Os'
_chemical_formula_sum 'C15 H15 Cl F2 N3 Os'
_chemical_formula_weight 500.95
_chemical_name_systematic
;
trans-difluoro-chloro-tris(pyridine)-osmium-(III)
;
_space_group_IT_number 14
_symmetry_cell_setting monoclinic
_symmetry_space_group_name_Hall '-P 2ybc'
_symmetry_space_group_name_H-M 'P 1 21/c 1'
_cell_angle_alpha 90.00
_cell_angle_beta 100.53(4)
_cell_angle_gamma 90.00
_cell_formula_units_Z 4
_cell_length_a 8.217(2)
_cell_length_b 16.7363(11)
_cell_length_c 12.029(4)
_cell_measurement_reflns_used 25
_cell_measurement_temperature 208(2)
_cell_measurement_theta_max 25
_cell_measurement_theta_min 2
_cell_volume 1626.4(7)
_computing_cell_refinement CAD-4-PC
_computing_data_collection 'CAD-4-PC (Enraf-Nonius, 1993)'
_computing_data_reduction 'MolEN (Fair, 1990)'
_computing_molecular_graphics 'DIAMOND (Bergerhoff, 1995)'
_computing_publication_material SHELXL97
_computing_structure_refinement 'SHELXL97 (Sheldrick, 1997)'
_computing_structure_solution 'SIR92 (Altomare et al., 1992)'
_diffrn_ambient_temperature 293(2)
_diffrn_measured_fraction_theta_full .964
_diffrn_measured_fraction_theta_max .964
_diffrn_measurement_device_type 'Enraf-Nonius CAD-4-Turbo four-circle'
_diffrn_measurement_method \w-2\q
_diffrn_radiation_monochromator graphite
_diffrn_radiation_source 'fine-focus sealed tube'
_diffrn_radiation_type MoK\a
_diffrn_radiation_wavelength 0.71069
_diffrn_reflns_av_R_equivalents 0.023
_diffrn_reflns_av_sigmaI/netI 0.0246
_diffrn_reflns_limit_h_max 9
_diffrn_reflns_limit_h_min -1
_diffrn_reflns_limit_k_max 19
_diffrn_reflns_limit_k_min -2
_diffrn_reflns_limit_l_max 14
_diffrn_reflns_limit_l_min -14
_diffrn_reflns_number 4011
_diffrn_reflns_theta_full 24.98
_diffrn_reflns_theta_max 24.98
_diffrn_reflns_theta_min 2.11
_diffrn_standards_decay_% 4.6
_diffrn_standards_interval_count 200
_diffrn_standards_number 3
_exptl_absorpt_coefficient_mu 8.023
_exptl_absorpt_correction_T_max 0.448
_exptl_absorpt_correction_T_min 0.373
_exptl_absorpt_correction_type '\y scan'
_exptl_absorpt_process_details '(North et al., 1968)'
_exptl_crystal_colour orange
_exptl_crystal_density_diffrn 2.046
_exptl_crystal_density_method 'not measured'
_exptl_crystal_description prism
_exptl_crystal_F_000 948
_exptl_crystal_size_max 0.30
_exptl_crystal_size_mid 0.15
_exptl_crystal_size_min 0.10
_refine_diff_density_max 1.042
_refine_diff_density_min -1.029
_refine_ls_extinction_method none
_refine_ls_goodness_of_fit_ref 0.934
_refine_ls_hydrogen_treatment constr
_refine_ls_matrix_type full
_refine_ls_number_parameters 200
_refine_ls_number_reflns 2858
_refine_ls_number_restraints 0
_refine_ls_restrained_S_all 0.934
_refine_ls_R_factor_all 0.030
_refine_ls_R_factor_gt 0.020
_refine_ls_shift/su_max 0.001
_refine_ls_shift/su_mean 0.000
_refine_ls_structure_factor_coef Fsqd
_refine_ls_weighting_details 'w = 1/[\s^2^(Fo^2^)+(0.0344P)^2^+6.4085P] where P = (Fo^2^+2Fc^2^)/3'
_refine_ls_weighting_scheme calc
_refine_ls_wR_factor_ref 0.059
_reflns_number_gt 2455
_reflns_number_total 2858
_reflns_threshold_expression I>2\s(I)
_cod_data_source_file os1051.cif
_cod_data_source_block I
_cod_depositor_comments
;
The following automatic conversions were performed:

'_refine_ls_weighting_scheme' value 'calc w =
1/[\s^2^(Fo^2^)+(0.0344P)^2^+6.4085P] where P = (Fo^2^+2Fc^2^)/3' was
changed to 'calc'. New tag '_refine_ls_weighting_details' was
created. The value of the new tag was set to 'w =
1/[\s^2^(Fo^2^)+(0.0344P)^2^+6.4085P] where P = (Fo^2^+2Fc^2^)/3'.

Automatic conversion script
Id: cif_fix_values 3143 2015-03-26 13:38:13Z robertas 
;
_cod_original_cell_volume 1626.5(7)
_cod_original_sg_symbol_H-M 'P 21/c'
_cod_database_code 2008819

loop_
_symmetry_equiv_pos_as_xyz
'x, y, z'
'-x, y+1/2, -z+1/2'
'-x, -y, -z'
'x, -y-1/2, z-1/2'

loop_
_atom_site_label
_atom_site_fract_x
_atom_site_fract_y
_atom_site_fract_z
_atom_site_U_iso_or_equiv
_atom_site_adp_type
_atom_site_calc_flag
_atom_site_refinement_flags
_atom_site_occupancy
_atom_site_disorder_assembly
_atom_site_disorder_group
_atom_site_type_symbol
Os 0.77289(2) 0.165137(10) 0.774723(14) 0.01722(8) Uani d . 1 . . Os
Cl 1.03106(15) 0.13214(8) 0.88808(10) 0.0289(3) Uani d . 1 . . Cl
F1 0.8569(3) 0.14752(17) 0.6318(2) 0.0260(6) Uani d . 1 . . F
F2 0.6751(4) 0.18217(17) 0.9124(2) 0.0278(6) Uani d . 1 . . F
N1 0.8407(5) 0.2861(2) 0.7755(3) 0.0196(8) Uani d . 1 . . N
N2 0.7005(5) 0.0470(2) 0.7734(3) 0.0227(8) Uani d . 1 . . N
N3 0.5422(5) 0.1879(2) 0.6807(3) 0.0201(8) Uani d . 1 . . N
C15 0.8398(6) 0.3314(3) 0.8678(4) 0.0267(11) Uani d . 1 . . C
H15 0.8072 0.3058 0.9356 0.038(4) Uiso calc R 1 . . H
C14 0.8811(7) 0.4108(3) 0.8738(5) 0.0333(12) Uani d . 1 . . C
H14 0.8799 0.4416 0.9449 0.038(4) Uiso calc R 1 . . H
C13 0.9247(7) 0.4482(3) 0.7803(5) 0.0345(12) Uani d . 1 . . C
H13 0.9536 0.5063 0.7820 0.038(4) Uiso calc R 1 . . H
C12 0.9267(7) 0.4022(3) 0.6844(5) 0.0340(13) Uani d . 1 . . C
H12 0.9578 0.4268 0.6155 0.038(4) Uiso calc R 1 . . H
C11 0.8857(7) 0.3225(3) 0.6850(5) 0.0304(11) Uani d . 1 . . C
H11 0.8891 0.2900 0.6157 0.038(4) Uiso calc R 1 . . H
C21 0.6927(7) 0.0083(3) 0.8704(5) 0.0324(12) Uani d . 1 . . C
H21 0.7312 0.0359 0.9443 0.038(4) Uiso calc R 1 . . H
C22 0.6327(9) -0.0685(4) 0.8695(6) 0.0513(17) Uani d . 1 . . C
H22 0.6277 -0.0963 0.9424 0.038(4) Uiso calc R 1 . . H
C23 0.5797(9) -0.1070(4) 0.7684(6) 0.0556(19) Uani d . 1 . . C
H23 0.5322 -0.1621 0.7669 0.038(4) Uiso calc R 1 . . H
C24 0.5928(8) -0.0687(3) 0.6694(6) 0.0462(16) Uani d . 1 . . C
H24 0.5583 -0.0961 0.5950 0.038(4) Uiso calc R 1 . . H
C25 0.6546(7) 0.0082(3) 0.6745(5) 0.0324(12) Uani d . 1 . . C
H25 0.6655 0.0359 0.6026 0.038(4) Uiso calc R 1 . . H
C31 0.4038(6) 0.1641(3) 0.7192(5) 0.0281(11) Uani d . 1 . . C
H31 0.4166 0.1378 0.7949 0.038(4) Uiso calc R 1 . . H
C32 0.2482(7) 0.1751(3) 0.6580(5) 0.0349(13) Uani d . 1 . . C
H32 0.1494 0.1567 0.6887 0.038(4) Uiso calc R 1 . . H
C33 0.2281(6) 0.2114(3) 0.5543(5) 0.0340(12) Uani d . 1 . . C
H33 0.1150 0.2202 0.5087 0.038(4) Uiso calc R 1 . . H
C34 0.3667(6) 0.2356(3) 0.5139(4) 0.0295(11) Uani d . 1 . . C
H34 0.3551 0.2619 0.4382 0.038(4) Uiso calc R 1 . . H
C35 0.5212(6) 0.2234(3) 0.5781(4) 0.0230(10) Uani d . 1 . . C
H35 0.6209 0.2413 0.5480 0.038(4) Uiso calc R 1 . . H

loop_
_atom_site_aniso_label
_atom_site_aniso_U_11
_atom_site_aniso_U_22
_atom_site_aniso_U_33
_atom_site_aniso_U_12
_atom_site_aniso_U_13
_atom_site_aniso_U_23
Os 0.01708(11) 0.01820(11) 0.01682(11) -0.00086(7) 0.00427(7) -0.00104(7)
Cl 0.0243(6) 0.0332(6) 0.0259(6) -0.0003(5) -0.0039(5) 0.0001(5)
F1 0.0233(14) 0.0339(15) 0.0228(14) 0.0004(12) 0.0094(11) -0.0047(12)
F2 0.0349(16) 0.0282(14) 0.0244(15) -0.0029(12) 0.0163(13) -0.0024(12)
N1 0.0143(18) 0.023(2) 0.0213(19) -0.0011(16) 0.0034(15) -0.0001(16)
N2 0.017(2) 0.020(2) 0.030(2) 0.0008(16) 0.0004(16) 0.0016(17)
N3 0.021(2) 0.0167(19) 0.024(2) -0.0022(15) 0.0079(16) -0.0043(16)
C15 0.029(3) 0.028(3) 0.024(2) 0.000(2) 0.005(2) 0.000(2)
C14 0.037(3) 0.026(3) 0.038(3) -0.003(2) 0.010(2) -0.006(2)
C13 0.031(3) 0.026(3) 0.047(3) -0.007(2) 0.008(2) 0.002(2)
C12 0.037(3) 0.035(3) 0.031(3) -0.009(2) 0.009(2) 0.010(2)
C11 0.033(3) 0.030(3) 0.029(3) -0.004(2) 0.007(2) 0.000(2)
C21 0.035(3) 0.027(3) 0.033(3) 0.002(2) 0.001(2) 0.002(2)
C22 0.061(4) 0.036(3) 0.053(4) -0.005(3) 0.000(3) 0.019(3)
C23 0.065(5) 0.026(3) 0.067(5) -0.014(3) -0.008(4) 0.004(3)
C24 0.053(4) 0.028(3) 0.051(4) -0.003(3) -0.009(3) -0.009(3)
C25 0.033(3) 0.028(3) 0.034(3) 0.002(2) 0.000(2) -0.006(2)
C31 0.022(3) 0.029(3) 0.035(3) 0.005(2) 0.011(2) 0.003(2)
C32 0.025(3) 0.034(3) 0.049(3) 0.003(2) 0.014(2) 0.006(3)
C33 0.020(3) 0.033(3) 0.045(3) 0.001(2) -0.003(2) 0.001(3)
C34 0.032(3) 0.029(3) 0.025(3) 0.000(2) 0.000(2) 0.002(2)
C35 0.027(3) 0.020(2) 0.024(2) 0.0002(19) 0.011(2) 0.0007(19)

loop_
_atom_type_symbol
_atom_type_description
_atom_type_scat_dispersion_real
_atom_type_scat_dispersion_imag
_atom_type_scat_source
C C .0033 .0016 'International Tables Vol C Tables 4.2.6.8 and 6.1.1.4'
N N .0061 .0033 'International Tables Vol C Tables 4.2.6.8 and 6.1.1.4'
F F .0171 .0103 'International Tables Vol C Tables 4.2.6.8 and 6.1.1.4'
Cl Cl .1484 .1585 'International Tables Vol C Tables 4.2.6.8 and 6.1.1.4'
Os Os -1.2165 7.6030 'International Tables Vol C Tables 4.2.6.8 and 6.1.1.4'
H H .0000 .0000 'International Tables Vol C Tables 4.2.6.8 and 6.1.1.4'

loop_
_geom_angle_atom_site_label_1
_geom_angle_atom_site_label_2
_geom_angle_atom_site_label_3
_geom_angle
_geom_angle_publ_flag
F1 Os F2 176.55(11) yes
F1 Os N3 89.01(14) yes
F2 Os N3 87.67(14) yes
F1 Os N2 89.80(14) yes
F2 Os N2 89.07(14) yes
N3 Os N2 86.44(15) yes
F1 Os N1 90.75(13) yes
F2 Os N1 90.31(13) yes
N3 Os N1 92.35(15) yes
N2 Os N1 178.66(14) yes
F1 Os Cl 92.71(9) yes
F2 Os Cl 90.56(10) yes
N3 Os Cl 176.44(11) yes
N2 Os Cl 90.45(11) yes
N1 Os Cl 90.74(11) yes
C15 N1 C11 116.9(4) no
C15 N1 Os 120.4(3) no
C11 N1 Os 122.7(3) no
C21 N2 C25 118.9(4) no
C21 N2 Os 120.9(3) no
C25 N2 Os 120.2(4) no
C35 N3 C31 117.6(4) no
C35 N3 Os 122.3(3) no
C31 N3 Os 120.0(3) no
N1 C15 C14 123.4(5) no
C15 C14 C13 119.5(5) no
C12 C13 C14 117.8(5) no
C11 C12 C13 119.5(5) no
N1 C11 C12 122.9(5) no
N2 C21 C22 121.1(5) no
C23 C22 C21 120.0(6) no
C24 C23 C22 119.0(6) no
C23 C24 C25 118.9(6) no
N2 C25 C24 122.0(6) no
N3 C31 C32 122.3(5) no
C31 C32 C33 119.7(5) no
C32 C33 C34 118.8(5) no
C35 C34 C33 119.7(5) no
N3 C35 C34 121.9(5) no

loop_
_geom_bond_atom_site_label_1
_geom_bond_atom_site_label_2
_geom_bond_site_symmetry_2
_geom_bond_distance
_geom_bond_publ_flag
Os F1 . 1.989(3) yes
Os F2 . 1.989(3) yes
Os N3 . 2.058(4) yes
Os N2 . 2.063(4) yes
Os N1 . 2.099(4) yes
Os Cl . 2.3681(15) yes
N1 C15 . 1.346(6) no
N1 C11 . 1.356(6) no
N2 C21 . 1.346(7) no
N2 C25 . 1.348(7) no
N3 C35 . 1.352(6) no
N3 C31 . 1.364(6) no
C15 C14 . 1.370(7) no
C14 C13 . 1.390(8) no
C13 C12 . 1.389(8) no
C12 C11 . 1.376(7) no
C21 C22 . 1.376(8) no
C22 C23 . 1.375(10) no
C23 C24 . 1.374(10) no
C24 C25 . 1.380(8) no
C31 C32 . 1.366(8) no
C32 C33 . 1.371(8) no
C33 C34 . 1.378(8) no
C34 C35 . 1.375(7) no
